data_7244995
loop_
_publ_author_name
'Shi, Pan'
'Liu, Xiao-Xu'
'Dai, Xia-Lin'
'Lu, Tongbu'
'Chen, Jia-Mei'

_publ_section_title
;
 Near-infrared photothermal conversion property of carbazole-based
 cocrystals with different degree of charge transfer
;
_journal_name_full CrystEngComm
_journal_paper_doi 10.1039/D2CE00523A
_journal_year 2022
_chemical_formula_moiety 'C6 H3.5 Cl N0.5, C6 H2 N2'
_chemical_formula_sum 'C12 H5.5 Cl N2.5'
_chemical_formula_weight 220.14
_space_group_crystal_system monoclinic
_space_group_IT_number 15
_space_group_name_Hall '-I 2ya'
_space_group_name_H-M_alt 'I 1 2/a 1'
_atom_sites_solution_hydrogens geom
_atom_sites_solution_primary dual
_audit_creation_date 2021-07-26
_audit_creation_method
;
Olex2 1.2
(compiled 2018.05.29 svn.r3508 for OlexSys, GUI svn.r5506)
;
_audit_update_record
;
2022-03-24 deposited with the CCDC.	2022-05-26 downloaded from the CCDC.
;
_cell_angle_alpha 90
_cell_angle_beta 112.503(2)
_cell_angle_gamma 90
_cell_formula_units_Z 8
_cell_length_a 12.1500(2)
_cell_length_b 13.1041(2)
_cell_length_c 13.7735(2)
_cell_measurement_reflns_used 8246
_cell_measurement_temperature 292.1(8)
_cell_measurement_theta_max 78.8860
_cell_measurement_theta_min 4.7950
_cell_volume 2025.97(6)
_computing_cell_refinement 'CrysAlisPro 1.171.39.46e (Rigaku OD, 2018)'
_computing_data_collection 'CrysAlisPro 1.171.39.46e (Rigaku OD, 2018)'
_computing_data_reduction 'CrysAlisPro 1.171.39.46e (Rigaku OD, 2018)'
_computing_molecular_graphics 'Olex2 (Dolomanov et al., 2009)'
_computing_publication_material 'Olex2 (Dolomanov et al., 2009)'
_computing_structure_refinement 'ShelXL (Sheldrick, 2015)'
_computing_structure_solution 'ShelXT (Sheldrick, 2015)'
_diffrn_ambient_environment air
_diffrn_ambient_temperature 292.1(8)
_diffrn_detector 'CCD plate'
_diffrn_measured_fraction_theta_full 0.998
_diffrn_measured_fraction_theta_max 0.986
_diffrn_measurement_details
;
List of Runs (angles in degrees, time in seconds):

  # Type    Start    End  Width  t~exp~   \w     \q     \k     \f   Frames
#--------------------------------------------------------------------------
  1  \w    -28.00  88.00   0.50    0.50    --    0.00  57.00 -30.00  232
  2  \w    -24.00  89.00   0.50    0.50    --    0.00  37.00  90.00  226
  3  \w    -45.00  -9.00   0.50    0.50    --    0.00 -57.00 120.00   72
  4  \w     -6.00  20.00   0.50    0.50    --    0.00 -82.00 -90.00   52
  5  \w    -85.00 -56.00   0.50    0.50    --    0.00 -57.00 120.00   58
  6  \w    124.00 172.00   0.50    2.50    --  106.20  45.00-150.00   96
  7  \w     85.00 122.00   0.50    2.50    --  106.20 -82.00 120.00   74
  8  \w     74.00 190.00   0.50    2.50    --  106.20  30.00 -60.00  232
  9  \w     73.00 196.00   0.50    2.50    --  106.20  30.00 -90.00  246
 10  \w     33.00 121.00   0.50    2.50    --  106.20 -82.00 -30.00  176
 11  \w     79.00 131.00   0.50    2.50    --  106.20 -61.00-150.00  104
 12  \w     20.00  83.00   0.50    2.50    --  106.20 -61.00   0.00  126
 13  \w     24.00  55.00   0.50    2.50    --  106.20 -82.00-180.00   62
 14  \w    107.00 133.00   0.50    2.50    --  106.20 -82.00-180.00   52
 15  \w     18.00  64.00   0.50    2.50    --  106.20 -82.00 120.00   92
 16  \w    131.00 193.00   0.50    2.50    --  106.20  30.00 150.00  124
 17  \w     20.00 123.00   0.50    2.50    --  106.20 -61.00  60.00  206
 18  \w     75.00 100.00   0.50    2.50    --  106.20  30.00 150.00   50
 19  \w     19.00 136.00   0.50    2.50    --  106.20 -82.00  60.00  234
 20  \w     18.00  49.00   0.50    2.50    --  106.20 -82.00-150.00   62
 21  \w     57.00 134.00   0.50    2.50    --  106.20 -82.00-150.00  154
 22  \w     26.00  51.00   0.50    2.50    --  106.20 -61.00-150.00   50
 23  \w     18.00  75.00   0.50    2.50    --  106.20 -77.00   0.00  114
 24  \w    108.00 134.00   0.50    2.50    --  106.20 -82.00-120.00   52
 25  \w     22.00 132.00   0.50    2.50    --  106.20 -61.00-180.00  220
;
_diffrn_measurement_device 'four-circle diffractometer'
_diffrn_measurement_device_type 'XtaLAB AFC12 (RINC): Kappa dual home/near'
_diffrn_measurement_method '\w scans'
_diffrn_orient_matrix_type 'CrysAlisPro convention (1999,Acta A55,543-557)'
_diffrn_orient_matrix_UB_11 -0.0898440000
_diffrn_orient_matrix_UB_12 -0.0879379000
_diffrn_orient_matrix_UB_13 -0.0420601000
_diffrn_orient_matrix_UB_21 -0.1028262000
_diffrn_orient_matrix_UB_22 0.0776154000
_diffrn_orient_matrix_UB_23 -0.0380273000
_diffrn_orient_matrix_UB_31 0.0126797000
_diffrn_orient_matrix_UB_32 0.0069331000
_diffrn_orient_matrix_UB_33 -0.1070579000
_diffrn_radiation_monochromator mirror
_diffrn_radiation_probe x-ray
_diffrn_radiation_type CuK\a
_diffrn_radiation_wavelength 1.54184
_diffrn_reflns_av_R_equivalents 0.0352
_diffrn_reflns_av_unetI/netI 0.0212
_diffrn_reflns_Laue_measured_fraction_full 0.998
_diffrn_reflns_Laue_measured_fraction_max 0.986
_diffrn_reflns_limit_h_max 15
_diffrn_reflns_limit_h_min -15
_diffrn_reflns_limit_k_max 16
_diffrn_reflns_limit_k_min -16
_diffrn_reflns_limit_l_max 11
_diffrn_reflns_limit_l_min -16
_diffrn_reflns_number 11899
_diffrn_reflns_point_group_measured_fraction_full 0.998
_diffrn_reflns_point_group_measured_fraction_max 0.986
_diffrn_reflns_theta_full 67.684
_diffrn_reflns_theta_max 79.194
_diffrn_reflns_theta_min 4.844
_diffrn_source 'micro-focus sealed X-ray tube'
_diffrn_source_type 'Rigaku (Cu) X-ray Source'
_exptl_absorpt_coefficient_mu 3.062
_exptl_absorpt_correction_T_max 1.00000
_exptl_absorpt_correction_T_min 0.65926
_exptl_absorpt_correction_type multi-scan
_exptl_absorpt_process_details
;
CrysAlisPro 1.171.39.46e (Rigaku Oxford Diffraction, 2018)
Empirical absorption correction using spherical harmonics,
 implemented in SCALE3 ABSPACK scaling algorithm.
;
_exptl_crystal_density_diffrn 1.443
_exptl_crystal_description black
_exptl_crystal_F_000 896
_refine_diff_density_max 0.155
_refine_diff_density_min -0.395
_refine_diff_density_rms 0.077
_refine_ls_extinction_method none
_refine_ls_goodness_of_fit_ref 1.065
_refine_ls_hydrogen_treatment constr
_refine_ls_matrix_type full
_refine_ls_number_parameters 141
_refine_ls_number_reflns 2169
_refine_ls_number_restraints 0
_refine_ls_restrained_S_all 1.065
_refine_ls_R_factor_all 0.0428
_refine_ls_R_factor_gt 0.0418
_refine_ls_shift/su_max 0.001
_refine_ls_shift/su_mean 0.000
_refine_ls_structure_factor_coef Fsqd
_refine_ls_weighting_details 'w=1/[\s^2^(Fo^2^)+(0.0732P)^2^+0.6005P] where P=(Fo^2^+2Fc^2^)/3'
_refine_ls_weighting_scheme calc
_refine_ls_wR_factor_gt 0.1194
_refine_ls_wR_factor_ref 0.1208
_reflns_Friedel_coverage 0.000
_reflns_number_gt 2070
_reflns_number_total 2169
_reflns_threshold_expression 'I > 2\s(I)'
_cod_data_source_file d2ce00523a3.cif
_cod_data_source_block 3_6_dichlorocarbazole_7_7_8_8_tetracyanoquinodimethane
_cod_original_formula_sum 'C12 H5.50 Cl N2.50'
_cod_database_code 7244995
_shelx_shelxl_version_number 2016/6
_shelx_space_group_comment
;
The symmetry employed for this shelxl refinement is uniquely defined
by the following loop, which should always be used as a source of
symmetry information in preference to the above space-group names.
They are only intended as comments.
;
_reflns_odcompleteness_completeness 99.54
_reflns_odcompleteness_iscentric 1
_reflns_odcompleteness_theta 74.33
_olex2_refinement_description
;
1. Fixed Uiso
 At 1.2 times of:
  All C(H) groups, All N(H) groups
2.a Aromatic/amide H refined with riding coordinates:
 N1(H1), C6(H6), C3(H3), C2(H2), C8(H8), C7(H7)
;
_olex2_submission_special_instructions 'No special instructions were received'
_oxdiff_exptl_absorpt_empirical_details
;
Empirical correction (ABSPACK) includes:
- Absorption correction using spherical harmonics
- Frame scaling
;
_oxdiff_exptl_absorpt_empirical_full_max 2.064
_oxdiff_exptl_absorpt_empirical_full_min 0.598

loop_
_space_group_symop_operation_xyz
'x, y, z'
'-x+1/2, y, -z'
'x+1/2, y+1/2, z+1/2'
'-x+1, y+1/2, -z+1/2'
'-x, -y, -z'
'x-1/2, -y, z'
'-x+1/2, -y+1/2, -z+1/2'
'x, -y+1/2, z+1/2'

loop_
_atom_site_label
_atom_site_type_symbol
_atom_site_fract_x
_atom_site_fract_y
_atom_site_fract_z
_atom_site_U_iso_or_equiv
_atom_site_adp_type
_atom_site_occupancy
_atom_site_site_symmetry_order
_atom_site_calc_flag
_atom_site_refinement_flags_posn
_atom_site_refinement_flags_adp
_atom_site_refinement_flags_occupancy
_atom_site_disorder_assembly
_atom_site_disorder_group
Cl1 Cl 0.62856(4) 0.11031(5) 0.60480(4) 0.0858(2) Uani 1 1 d . . . . .
N1 N 0.250000 0.41453(12) 0.500000 0.0539(4) Uani 1 2 d S T P . .
H1 H 0.249999 0.480159 0.499999 0.065 Uiso 1 2 calc RS T P . .
C6 C 0.39970(13) 0.17350(10) 0.54212(10) 0.0477(3) Uani 1 1 d . . . . .
H6 H 0.378149 0.104975 0.534783 0.057 Uiso 1 1 calc R . . . .
C4 C 0.34930(13) 0.35405(10) 0.52991(10) 0.0477(3) Uani 1 1 d . . . . .
C3 C 0.46888(16) 0.38149(12) 0.56578(12) 0.0599(4) Uani 1 1 d . . . . .
H3 H 0.491610 0.449735 0.573608 0.072 Uiso 1 1 calc R . . . .
C1 C 0.51733(14) 0.20269(13) 0.57648(11) 0.0572(4) Uani 1 1 d . . . . .
C2 C 0.55242(14) 0.30522(14) 0.58930(12) 0.0641(4) Uani 1 1 d . . . . .
H2 H 0.632931 0.321736 0.613928 0.077 Uiso 1 1 calc R . . . .
C5 C 0.31398(11) 0.25036(9) 0.51869(9) 0.0417(3) Uani 1 1 d . . . . .
N2 N 0.35954(13) 0.62065(11) 0.62854(13) 0.0686(4) Uani 1 1 d . . . . .
N3 N 0.40725(14) 0.95075(10) 0.66923(13) 0.0698(4) Uani 1 1 d . . . . .
C11 C 0.42347(12) 0.68873(11) 0.65324(11) 0.0503(3) Uani 1 1 d . . . . .
C12 C 0.44953(13) 0.87244(11) 0.67401(11) 0.0505(3) Uani 1 1 d . . . . .
C9 C 0.62497(11) 0.76200(9) 0.71644(9) 0.0403(3) Uani 1 1 d . . . . .
C8 C 0.67839(12) 0.66194(9) 0.72727(10) 0.0440(3) Uani 1 1 d . . . . .
H8 H 0.629893 0.604416 0.712142 0.053 Uiso 1 1 calc R . . . .
C10 C 0.50361(11) 0.77376(9) 0.68251(9) 0.0436(3) Uani 1 1 d . . . . .
C7 C 0.79667(12) 0.65060(9) 0.75875(10) 0.0439(3) Uani 1 1 d . . . . .
H7 H 0.828765 0.585370 0.764698 0.053 Uiso 1 1 calc R . . . .

loop_
_atom_site_aniso_label
_atom_site_aniso_U_11
_atom_site_aniso_U_22
_atom_site_aniso_U_33
_atom_site_aniso_U_23
_atom_site_aniso_U_13
_atom_site_aniso_U_12
Cl1 0.0615(3) 0.1146(4) 0.0833(3) 0.0108(2) 0.0301(2) 0.0326(2)
N1 0.0661(11) 0.0358(7) 0.0554(9) 0.000 0.0186(8) 0.000
C6 0.0520(7) 0.0495(7) 0.0428(6) 0.0036(5) 0.0196(5) 0.0047(5)
C4 0.0572(8) 0.0428(6) 0.0418(6) 0.0007(5) 0.0176(5) -0.0049(5)
C3 0.0627(9) 0.0615(8) 0.0540(8) -0.0021(6) 0.0208(7) -0.0207(7)
C1 0.0500(8) 0.0765(9) 0.0469(7) 0.0057(6) 0.0205(6) 0.0080(7)
C2 0.0483(8) 0.0886(11) 0.0554(8) 0.0002(7) 0.0199(6) -0.0120(8)
C5 0.0481(7) 0.0405(6) 0.0358(5) 0.0010(4) 0.0152(5) -0.0019(5)
N2 0.0510(8) 0.0612(7) 0.0898(10) -0.0137(6) 0.0225(7) -0.0142(6)
N3 0.0619(8) 0.0558(7) 0.0905(10) 0.0060(7) 0.0276(7) 0.0083(6)
C11 0.0397(6) 0.0532(7) 0.0560(7) -0.0038(5) 0.0160(5) -0.0027(6)
C12 0.0420(7) 0.0518(7) 0.0548(7) 0.0022(5) 0.0154(6) -0.0006(5)
C9 0.0409(6) 0.0408(6) 0.0380(5) 0.0008(4) 0.0137(5) -0.0032(5)
C8 0.0446(7) 0.0365(6) 0.0490(6) -0.0007(4) 0.0157(5) -0.0068(5)
C10 0.0412(6) 0.0449(6) 0.0427(6) -0.0001(5) 0.0139(5) -0.0026(5)
C7 0.0444(7) 0.0357(5) 0.0495(6) 0.0012(5) 0.0156(5) -0.0018(5)

loop_
_atom_type_symbol
_atom_type_description
_atom_type_scat_dispersion_real
_atom_type_scat_dispersion_imag
_atom_type_scat_source
C C 0.0181 0.0091 'International Tables Vol C Tables 4.2.6.8 and 6.1.1.4'
H H 0.0000 0.0000 'International Tables Vol C Tables 4.2.6.8 and 6.1.1.4'
Cl Cl 0.3639 0.7018 'International Tables Vol C Tables 4.2.6.8 and 6.1.1.4'
N N 0.0311 0.0180 'International Tables Vol C Tables 4.2.6.8 and 6.1.1.4'

loop_
_geom_angle_atom_site_label_1
_geom_angle_atom_site_label_2
_geom_angle_atom_site_label_3
_geom_angle
_geom_angle_site_symmetry_1
_geom_angle_site_symmetry_3
_geom_angle_publ_flag
C4 N1 H1 125.4 . . ?
C4 N1 H1 125.4 2_556 . ?
C4 N1 C4 109.22(15) 2_556 . ?
C1 C6 H6 121.2 . . ?
C1 C6 C5 117.64(13) . . ?
C5 C6 H6 121.2 . . ?
N1 C4 C3 129.63(13) . . ?
N1 C4 C5 109.12(13) . . ?
C3 C4 C5 121.24(14) . . ?
C4 C3 H3 120.9 . . ?
C2 C3 C4 118.25(14) . . ?
C2 C3 H3 120.9 . . ?
C6 C1 Cl1 119.86(12) . . ?
C6 C1 C2 122.41(14) . . ?
C2 C1 Cl1 117.74(12) . . ?
C3 C2 C1 120.48(15) . . ?
C3 C2 H2 119.8 . . ?
C1 C2 H2 119.8 . . ?
C6 C5 C4 119.97(13) . . ?
C6 C5 C5 133.77(8) . 2_556 ?
C4 C5 C5 106.26(8) . 2_556 ?
N2 C11 C10 179.07(16) . . ?
N3 C12 C10 178.74(16) . . ?
C10 C9 C8 121.19(11) . . ?
C10 C9 C7 121.05(11) . 7_666 ?
C7 C9 C8 117.75(11) 7_666 . ?
C9 C8 H8 119.4 . . ?
C7 C8 C9 121.15(11) . . ?
C7 C8 H8 119.4 . . ?
C11 C10 C12 115.93(12) . . ?
C9 C10 C11 122.26(12) . . ?
C9 C10 C12 121.81(11) . . ?
C9 C7 H7 119.5 7_666 . ?
C8 C7 C9 121.09(12) . 7_666 ?
C8 C7 H7 119.5 . . ?

loop_
_geom_bond_atom_site_label_1
_geom_bond_atom_site_label_2
_geom_bond_distance
_geom_bond_site_symmetry_2
_geom_bond_publ_flag
Cl1 C1 1.7438(16) . ?
N1 H1 0.8600 . ?
N1 C4 1.3685(17) 2_556 ?
N1 C4 1.3685(17) . ?
C6 H6 0.9300 . ?
C6 C1 1.377(2) . ?
C6 C5 1.3949(18) . ?
C4 C3 1.391(2) . ?
C4 C5 1.4155(17) . ?
C3 H3 0.9300 . ?
C3 C2 1.372(3) . ?
C1 C2 1.400(2) . ?
C2 H2 0.9300 . ?
C5 C5 1.439(3) 2_556 ?
N2 C11 1.1457(19) . ?
N3 C12 1.1382(19) . ?
C11 C10 1.4324(18) . ?
C12 C10 1.4348(18) . ?
C9 C8 1.4452(17) . ?
C9 C10 1.3743(18) . ?
C9 C7 1.4444(17) 7_666 ?
C8 H8 0.9300 . ?
C8 C7 1.3410(18) . ?
C7 H7 0.9300 . ?

loop_
_geom_hbond_atom_site_label_D
_geom_hbond_atom_site_label_H
_geom_hbond_atom_site_label_A
_geom_hbond_distance_DH
_geom_hbond_distance_HA
_geom_hbond_distance_DA
_geom_hbond_angle_DHA
_geom_hbond_site_symmetry_A
N1 H1 N2 0.86 2.55 3.2246(19) 136.3 2_556

loop_
_geom_torsion_atom_site_label_1
_geom_torsion_atom_site_label_2
_geom_torsion_atom_site_label_3
_geom_torsion_atom_site_label_4
_geom_torsion
_geom_torsion_site_symmetry_1
_geom_torsion_site_symmetry_2
_geom_torsion_site_symmetry_3
_geom_torsion_site_symmetry_4
_geom_torsion_publ_flag
Cl1 C1 C2 C3 178.37(12) . . . . ?
N1 C4 C3 C2 -178.90(12) . . . . ?
N1 C4 C5 C6 178.51(10) . . . . ?
N1 C4 C5 C5 -0.87(15) . . . 2_556 ?
C6 C1 C2 C3 -1.2(2) . . . . ?
C4 N1 C4 C3 179.89(17) 2_556 . . . ?
C4 N1 C4 C5 0.34(6) 2_556 . . . ?
C4 C3 C2 C1 0.5(2) . . . . ?
C3 C4 C5 C6 -1.08(19) . . . . ?
C3 C4 C5 C5 179.54(13) . . . 2_556 ?
C1 C6 C5 C4 0.42(18) . . . . ?
C1 C6 C5 C5 179.60(16) . . . 2_556 ?
C5 C6 C1 Cl1 -178.85(10) . . . . ?
C5 C6 C1 C2 0.7(2) . . . . ?
C5 C4 C3 C2 0.6(2) . . . . ?
C9 C8 C7 C9 0.4(2) . . . 7_666 ?
C8 C9 C10 C11 -1.85(19) . . . . ?
C8 C9 C10 C12 178.33(12) . . . . ?
C10 C9 C8 C7 178.91(12) . . . . ?
C7 C9 C8 C7 -0.4(2) 7_666 . . . ?
C7 C9 C10 C11 177.38(11) 7_666 . . . ?
C7 C9 C10 C12 -2.43(19) 7_666 . . . ?
